data_4026005
loop_
_publ_author_name
'Tayel A. AlHujran'
'Louise N. Dawe'
'Julie Collins'
'Paris E. Georghiou'

_publ_contact_author_email parisg@mun.ca
_publ_contact_author_fax '(709) 864-3702'
_publ_contact_author_name 'Paris E. Georghiou'
_publ_contact_author_phone '(709) 864-8517'
_publ_section_title
;
 Synthesis and Clathrates of Oligomeric 2-O-Naphthoide Macrocycles
;
_journal_name_full 'Journal of Organic Chemistry'
_journal_page_first 971
_journal_page_last 973
_journal_paper_doi 10.1021/jo101959w
_journal_volume 76
_journal_year 2011
_chemical_formula_moiety 'C45 H42 O6, H2 O'
_chemical_formula_sum 'C45 H44 O7'
_chemical_formula_weight 696.84
_chemical_name_systematic
; 
 ? 
;
_space_group_IT_number 148
_symmetry_cell_setting trigonal
_symmetry_Int_Tables_number 148
_symmetry_space_group_name_Hall '-R 3'
_symmetry_space_group_name_H-M 'R -3 :H'
_atom_sites_solution_hydrogens geom
_atom_sites_solution_primary direct
_atom_sites_solution_secondary difmap
_audit_creation_method SHELXL-97
_cell_angle_alpha 90.00
_cell_angle_beta 90.00
_cell_angle_gamma 120.00
_cell_formula_units_Z 6
_cell_length_a 15.849(5)
_cell_length_b 15.849(5)
_cell_length_c 26.950(9)
_cell_measurement_reflns_used 8496
_cell_measurement_temperature 153(2)
_cell_measurement_theta_max 30.9052
_cell_measurement_theta_min 2.5703
_cell_volume 5863(3)
_computing_cell_refinement 'CrystalClear (Rigaku/MSC Inc., 2005)'
_computing_data_collection 'CrystalClear (Rigaku/MSC Inc., 2005)'
_computing_data_reduction 'CrystalClear (Rigaku/MSC Inc., 2005)'
_computing_molecular_graphics 'CrystalStructure3.7.0(Rigaku/MSC Inc.,2005)'
_computing_publication_material 'CrystalStructure3.7.0(Rigaku/MSC Inc.,2005)'
_computing_structure_refinement 'SHELXL-97 (Sheldrick, 1997)'
_computing_structure_solution 'SHELXS-97 (Sheldrick, 1990)'
_diffrn_ambient_temperature 153(2)
_diffrn_detector_area_resol_mean 14.63
_diffrn_measured_fraction_theta_full 0.996
_diffrn_measured_fraction_theta_max 0.996
_diffrn_measurement_device_type 'Rigaku Saturn'
_diffrn_measurement_method \w
_diffrn_radiation_monochromator 'graphite - Rigaku SHINE'
_diffrn_radiation_source 'fine-focus sealed tube'
_diffrn_radiation_type MoK\a
_diffrn_radiation_wavelength 0.71075
_diffrn_reflns_av_R_equivalents 0.0307
_diffrn_reflns_av_sigmaI/netI 0.0128
_diffrn_reflns_limit_h_max 19
_diffrn_reflns_limit_h_min -19
_diffrn_reflns_limit_k_max 19
_diffrn_reflns_limit_k_min -19
_diffrn_reflns_limit_l_max 33
_diffrn_reflns_limit_l_min -33
_diffrn_reflns_number 25563
_diffrn_reflns_theta_full 26.50
_diffrn_reflns_theta_max 26.50
_diffrn_reflns_theta_min 3.06
_exptl_absorpt_coefficient_mu 0.079
_exptl_absorpt_correction_T_max 0.9956
_exptl_absorpt_correction_T_min 0.9766
_exptl_absorpt_correction_type numerical
_exptl_absorpt_process_details '(T. Higashi, 2000)'
_exptl_crystal_colour Colorless
_exptl_crystal_density_diffrn 1.184
_exptl_crystal_description Prism
_exptl_crystal_F_000 2220
_exptl_crystal_size_max 0.46
_exptl_crystal_size_mid 0.42
_exptl_crystal_size_min 0.24
_refine_diff_density_max 1.131
_refine_diff_density_min -0.274
_refine_diff_density_rms 0.084
_refine_ls_extinction_method none
_refine_ls_goodness_of_fit_ref 1.128
_refine_ls_hydrogen_treatment constr
_refine_ls_matrix_type full
_refine_ls_number_parameters 158
_refine_ls_number_reflns 2699
_refine_ls_number_restraints 0
_refine_ls_restrained_S_all 1.128
_refine_ls_R_factor_all 0.0839
_refine_ls_R_factor_gt 0.0835
_refine_ls_shift/su_max 0.000
_refine_ls_shift/su_mean 0.000
_refine_ls_structure_factor_coef Fsqd
_refine_ls_weighting_details 'calc w=1/[\s^2^(Fo^2^)+(0.1348P)^2^+12.1828P] where P=(Fo^2^+2Fc^2^)/3'
_refine_ls_weighting_scheme calc
_refine_ls_wR_factor_gt 0.2400
_refine_ls_wR_factor_ref 0.2405
_reflns_number_gt 2677
_reflns_number_total 2699
_reflns_threshold_expression >2sigma(I)
_cod_data_source_file jo101959w_si_002.cif
_cod_data_source_block trimer5
_cod_original_sg_symbol_H-M 'R -3:H'
_cod_database_code 4026005

loop_
_symmetry_equiv_pos_as_xyz
'x, y, z'
'-y, x-y, z'
'-x+y, -x, z'
'x+2/3, y+1/3, z+1/3'
'-y+2/3, x-y+1/3, z+1/3'
'-x+y+2/3, -x+1/3, z+1/3'
'x+1/3, y+2/3, z+2/3'
'-y+1/3, x-y+2/3, z+2/3'
'-x+y+1/3, -x+2/3, z+2/3'
'-x, -y, -z'
'y, -x+y, -z'
'x-y, x, -z'
'-x+2/3, -y+1/3, -z+1/3'
'y+2/3, -x+y+1/3, -z+1/3'
'x-y+2/3, x+1/3, -z+1/3'
'-x+1/3, -y+2/3, -z+2/3'
'y+1/3, -x+y+2/3, -z+2/3'
'x-y+1/3, x+2/3, -z+2/3'

loop_
_atom_site_label
_atom_site_type_symbol
_atom_site_fract_x
_atom_site_fract_y
_atom_site_fract_z
_atom_site_U_iso_or_equiv
_atom_site_adp_type
_atom_site_occupancy
_atom_site_symmetry_multiplicity
_atom_site_calc_flag
_atom_site_refinement_flags
O1 O 0.58060(11) 0.22348(10) 0.06339(6) 0.0297(4) Uani 1 1 d .
O2 O 0.48427(15) 0.16121(15) 0.13059(7) 0.0510(6) Uani 1 1 d .
O3 O 0.3333 0.6667 0.11201(19) 0.0775(12) Uani 1 3 d S
H3 H 0.2879 0.6707 0.1222 0.093 Uiso 0.33 1 d P
H3A H 0.3333 0.6667 0.0786 0.093 Uiso 1 3 d S
C1 C 0.48180(15) 0.28955(15) 0.08679(7) 0.0281(5) Uani 1 1 d .
C2 C 0.38476(15) 0.25854(16) 0.09502(8) 0.0307(5) Uani 1 1 d .
H2 H 0.3438 0.1951 0.1080 0.037 Uiso 1 1 calc R
C3 C 0.34471(15) 0.31826(17) 0.08469(8) 0.0309(5) Uani 1 1 d .
C4 C 0.24439(17) 0.2858(2) 0.09260(9) 0.0376(6) Uani 1 1 d .
H4 H 0.2036 0.2227 0.1060 0.045 Uiso 1 1 calc R
C5 C 0.20511(18) 0.3430(2) 0.08136(9) 0.0449(7) Uani 1 1 d .
C6 C 0.2680(2) 0.4370(2) 0.06134(10) 0.0489(7) Uani 1 1 d .
H6 H 0.2414 0.4770 0.0526 0.059 Uiso 1 1 calc R
C7 C 0.36466(19) 0.4719(2) 0.05423(9) 0.0419(6) Uani 1 1 d .
H7 H 0.4045 0.5357 0.0414 0.050 Uiso 1 1 calc R
C8 C 0.40667(16) 0.41319(17) 0.06583(8) 0.0321(5) Uani 1 1 d .
C9 C 0.50706(16) 0.44623(16) 0.05963(8) 0.0321(5) Uani 1 1 d .
H9 H 0.5496 0.5108 0.0485 0.039 Uiso 1 1 calc R
C10 C 0.54291(15) 0.38597(15) 0.06955(8) 0.0280(5) Uani 1 1 d .
C11 C 0.51467(15) 0.21876(15) 0.09731(8) 0.0309(5) Uani 1 1 d .
C12 C 0.0979(2) 0.3121(3) 0.09045(11) 0.0605(9) Uani 1 1 d .
C13 C 0.0429(2) 0.2113(4) 0.11377(15) 0.0867(14) Uani 1 1 d .
H13A H -0.0252 0.1935 0.1192 0.104 Uiso 1 1 calc R
H13B H 0.0729 0.2116 0.1456 0.104 Uiso 1 1 calc R
H13C H 0.0454 0.1637 0.0915 0.104 Uiso 1 1 calc R
C14 C 0.0510(2) 0.3120(3) 0.04086(12) 0.0653(10) Uani 1 1 d .
H14A H 0.0860 0.3772 0.0262 0.078 Uiso 1 1 calc R
H14B H -0.0172 0.2935 0.0463 0.078 Uiso 1 1 calc R
H14C H 0.0541 0.2651 0.0183 0.078 Uiso 1 1 calc R
C15 C 0.0932(3) 0.3874(4) 0.12516(13) 0.0834(14) Uani 1 1 d .
H15A H 0.1285 0.4522 0.1100 0.100 Uiso 1 1 calc R
H15B H 0.1232 0.3883 0.1571 0.100 Uiso 1 1 calc R
H15C H 0.0251 0.3694 0.1304 0.100 Uiso 1 1 calc R

loop_
_atom_site_aniso_label
_atom_site_aniso_U_11
_atom_site_aniso_U_22
_atom_site_aniso_U_33
_atom_site_aniso_U_23
_atom_site_aniso_U_13
_atom_site_aniso_U_12
O1 0.0287(7) 0.0269(7) 0.0375(9) 0.0040(6) 0.0026(6) 0.0168(6)
O2 0.0617(12) 0.0561(11) 0.0506(11) 0.0245(9) 0.0205(9) 0.0410(10)
O3 0.0728(17) 0.0728(17) 0.087(3) 0.000 0.000 0.0364(9)
C1 0.0262(10) 0.0307(10) 0.0282(10) 0.0006(8) -0.0003(8) 0.0148(8)
C2 0.0268(10) 0.0316(11) 0.0309(11) 0.0026(8) 0.0006(8) 0.0124(8)
C3 0.0277(10) 0.0398(12) 0.0273(10) 0.0021(8) 0.0009(8) 0.0186(9)
C4 0.0299(11) 0.0542(14) 0.0310(11) 0.0070(10) 0.0016(8) 0.0228(10)
C5 0.0372(13) 0.0793(19) 0.0310(12) 0.0123(11) 0.0065(9) 0.0387(13)
C6 0.0544(15) 0.0746(19) 0.0419(14) 0.0170(12) 0.0115(11) 0.0504(15)
C7 0.0455(13) 0.0518(15) 0.0421(13) 0.0101(11) 0.0095(10) 0.0345(12)
C8 0.0332(11) 0.0380(12) 0.0302(11) 0.0011(8) 0.0031(8) 0.0216(9)
C9 0.0315(11) 0.0302(11) 0.0364(11) 0.0028(8) 0.0048(9) 0.0167(9)
C10 0.0241(10) 0.0294(10) 0.0305(10) 0.0001(8) 0.0023(8) 0.0134(8)
C11 0.0282(10) 0.0291(10) 0.0347(11) 0.0024(8) -0.0003(8) 0.0139(8)
C12 0.0400(14) 0.116(3) 0.0430(15) 0.0270(16) 0.0096(11) 0.0521(17)
C13 0.0353(15) 0.144(4) 0.086(2) 0.061(3) 0.0182(15) 0.049(2)
C14 0.0483(16) 0.110(3) 0.0527(18) 0.0176(17) -0.0011(13) 0.0511(19)
C15 0.068(2) 0.169(4) 0.0513(18) 0.015(2) 0.0170(15) 0.087(3)

loop_
_atom_type_symbol
_atom_type_description
_atom_type_scat_dispersion_real
_atom_type_scat_dispersion_imag
_atom_type_scat_source
C C 0.0033 0.0016 'International Tables Vol C Tables 4.2.6.8 and 6.1.1.4'
H H 0.0000 0.0000 'International Tables Vol C Tables 4.2.6.8 and 6.1.1.4'
O O 0.0106 0.0060 'International Tables Vol C Tables 4.2.6.8 and 6.1.1.4'

loop_
_geom_angle_atom_site_label_1
_geom_angle_atom_site_label_2
_geom_angle_atom_site_label_3
_geom_angle
_geom_angle_site_symmetry_1
_geom_angle_site_symmetry_3
C11 O1 C10 116.48(16) . 2_655
H3 O3 H3A 110.1 . .
C2 C1 C10 118.44(19) . .
C2 C1 C11 116.82(18) . .
C10 C1 C11 124.73(18) . .
C1 C2 C3 121.79(19) . .
C1 C2 H2 119.1 . .
C3 C2 H2 119.1 . .
C2 C3 C8 118.64(19) . .
C2 C3 C4 121.7(2) . .
C8 C3 C4 119.6(2) . .
C5 C4 C3 121.6(2) . .
C5 C4 H4 119.2 . .
C3 C4 H4 119.2 . .
C4 C5 C6 117.8(2) . .
C4 C5 C12 123.5(3) . .
C6 C5 C12 118.6(2) . .
C7 C6 C5 122.5(2) . .
C7 C6 H6 118.8 . .
C5 C6 H6 118.8 . .
C6 C7 C8 120.3(2) . .
C6 C7 H7 119.8 . .
C8 C7 H7 119.8 . .
C9 C8 C3 119.30(19) . .
C9 C8 C7 122.6(2) . .
C3 C8 C7 118.1(2) . .
C10 C9 C8 120.3(2) . .
C10 C9 H9 119.9 . .
C8 C9 H9 119.9 . .
C9 C10 O1 119.98(18) . 3_665
C9 C10 C1 121.43(19) . .
O1 C10 C1 118.59(18) 3_665 .
O2 C11 O1 123.4(2) . .
O2 C11 C1 124.1(2) . .
O1 C11 C1 112.37(17) . .
C13 C12 C14 109.6(3) . .
C13 C12 C5 111.3(2) . .
C14 C12 C5 108.7(2) . .
C13 C12 C15 109.7(3) . .
C14 C12 C15 108.6(3) . .
C5 C12 C15 108.9(3) . .
C12 C13 H13A 109.5 . .
C12 C13 H13B 109.5 . .
H13A C13 H13B 109.5 . .
C12 C13 H13C 109.5 . .
H13A C13 H13C 109.5 . .
H13B C13 H13C 109.5 . .
C12 C14 H14A 109.5 . .
C12 C14 H14B 109.5 . .
H14A C14 H14B 109.5 . .
C12 C14 H14C 109.5 . .
H14A C14 H14C 109.5 . .
H14B C14 H14C 109.5 . .
C12 C15 H15A 109.5 . .
C12 C15 H15B 109.5 . .
H15A C15 H15B 109.5 . .
C12 C15 H15C 109.5 . .
H15A C15 H15C 109.5 . .
H15B C15 H15C 109.5 . .

loop_
_geom_bond_atom_site_label_1
_geom_bond_atom_site_label_2
_geom_bond_distance
_geom_bond_site_symmetry_2
O1 C11 1.362(3) .
O1 C10 1.407(2) 2_655
O2 C11 1.196(3) .
O3 H3 0.8023 .
O3 H3A 0.9010 .
C1 C2 1.379(3) .
C1 C10 1.417(3) .
C1 C11 1.482(3) .
C2 C3 1.406(3) .
C2 H2 0.9500 .
C3 C8 1.417(3) .
C3 C4 1.421(3) .
C4 C5 1.366(4) .
C4 H4 0.9500 .
C5 C6 1.421(4) .
C5 C12 1.534(3) .
C6 C7 1.358(4) .
C6 H6 0.9500 .
C7 C8 1.423(3) .
C7 H7 0.9500 .
C8 C9 1.415(3) .
C9 C10 1.360(3) .
C9 H9 0.9500 .
C10 O1 1.407(2) 3_665
C12 C13 1.522(5) .
C12 C14 1.529(4) .
C12 C15 1.547(6) .
C13 H13A 0.9800 .
C13 H13B 0.9800 .
C13 H13C 0.9800 .
C14 H14A 0.9800 .
C14 H14B 0.9800 .
C14 H14C 0.9800 .
C15 H15A 0.9800 .
C15 H15B 0.9800 .
C15 H15C 0.9800 .
